data_4129046
loop_
_publ_author_name
'Wang, Xiao-Fang'
'Xiao, Hongyan'
'Chen, Peng-Zhong'
'Yang, Qing-Zheng'
'Chen, Bin'
'Tung, Chen-Ho'
'Chen, Yu-Zhe'
'Wu, Li-Zhu'

_publ_section_title
;
 Pure Organic Room Temperature Phosphorescence from Excited Dimers in
 Self-Assembled Nanoparticles under Visible and Near-Infrared Irradiation
 in Water.
;
_journal_issue 12
_journal_name_full 'Journal of the American Chemical Society'
_journal_page_first 5045
_journal_page_last 5050
_journal_paper_doi 10.1021/jacs.9b00859
_journal_volume 141
_journal_year 2019
_chemical_formula_moiety 'C27 H19 B F2 I N O2'
_chemical_formula_sum 'C27 H19 B F2 I N O2'
_chemical_formula_weight 565.14
_space_group_crystal_system monoclinic
_space_group_IT_number 14
_space_group_name_Hall '-P 2yn'
_space_group_name_H-M_alt 'P 1 21/n 1'
_atom_sites_solution_hydrogens geom
_atom_sites_solution_primary direct
_atom_sites_solution_secondary difmap
_audit_creation_date 2017-03-16
_audit_creation_method
;
Olex2 1.2
(compiled 2017.03.02 svn.r3394 for OlexSys, GUI svn.r5324)
;
_audit_update_record
;
????
;
_cell_angle_alpha 90.00
_cell_angle_beta 90.77(3)
_cell_angle_gamma 90.00
_cell_formula_units_Z 4
_cell_length_a 10.145(2)
_cell_length_b 19.610(4)
_cell_length_c 11.073(2)
_cell_measurement_reflns_used 5503
_cell_measurement_temperature 153(2)
_cell_measurement_theta_max 27.4816
_cell_measurement_theta_min 1.0384
_cell_volume 2202.7(7)
_computing_molecular_graphics 'Olex2 (Dolomanov et al., 2009)'
_computing_publication_material 'Olex2 (Dolomanov et al., 2009)'
_computing_structure_refinement 'XL (Sheldrick, 2008)'
_computing_structure_solution 'ShelXS (Sheldrick, 2008)'
_diffrn_ambient_temperature 153.15
_diffrn_measured_fraction_theta_full 0.994
_diffrn_measured_fraction_theta_max 0.994
_diffrn_measurement_device_type 'multiwire proportional'
_diffrn_measurement_method 'phi and omega scans'
_diffrn_radiation_monochromator graphite
_diffrn_radiation_type MoK\a
_diffrn_radiation_wavelength 0.71073
_diffrn_reflns_av_R_equivalents 0.0529
_diffrn_reflns_av_unetI/netI 0.0526
_diffrn_reflns_limit_h_max 13
_diffrn_reflns_limit_h_min -13
_diffrn_reflns_limit_k_max 25
_diffrn_reflns_limit_k_min -25
_diffrn_reflns_limit_l_max 14
_diffrn_reflns_limit_l_min -14
_diffrn_reflns_number 17463
_diffrn_reflns_theta_full 27.46
_diffrn_reflns_theta_max 27.46
_diffrn_reflns_theta_min 2.08
_diffrn_source 'fine-focus sealed tube'
_exptl_absorpt_coefficient_mu 1.497
_exptl_absorpt_correction_T_max 0.7538
_exptl_absorpt_correction_T_min 0.7151
_exptl_absorpt_correction_type multi-scan
_exptl_absorpt_process_details 'CrystalClear (Rigaku Inc., 2008)'
_exptl_crystal_colour yellow
_exptl_crystal_density_diffrn 1.704
_exptl_crystal_density_method 'not measured'
_exptl_crystal_description rod
_exptl_crystal_F_000 1120
_exptl_crystal_size_max 0.24
_exptl_crystal_size_mid 0.23
_exptl_crystal_size_min 0.2
_refine_diff_density_max 1.283
_refine_diff_density_min -1.928
_refine_diff_density_rms 0.294
_refine_ls_extinction_method none
_refine_ls_goodness_of_fit_ref 1.222
_refine_ls_hydrogen_treatment constr
_refine_ls_matrix_type full
_refine_ls_number_parameters 308
_refine_ls_number_reflns 5018
_refine_ls_number_restraints 0
_refine_ls_restrained_S_all 1.222
_refine_ls_R_factor_all 0.0918
_refine_ls_R_factor_gt 0.0777
_refine_ls_shift/su_max 0.002
_refine_ls_shift/su_mean 0.000
_refine_ls_structure_factor_coef Fsqd
_refine_ls_weighting_details 'calc w=1/[\s^2^(Fo^2^)+(0.1516P)^2^+6.7601P] where P=(Fo^2^+2Fc^2^)/3'
_refine_ls_weighting_scheme calc
_refine_ls_wR_factor_gt 0.2364
_refine_ls_wR_factor_ref 0.2726
_reflns_number_gt 4636
_reflns_number_total 5018
_reflns_threshold_expression >2sigma(I)
_cod_data_source_file ja9b00859_si_003.cif
_cod_data_source_block bww17078
_cod_original_cell_volume 2202.8(8)
_cod_database_code 4129046
_olex2_refinement_description
;
1. Fixed Uiso
 At 1.2 times of:
  All C(H) groups, All C(H,H) groups
 At 1.5 times of:
  All C(H,H,H) groups
2.a Secondary CH2 refined with riding coordinates:
 C26(H26A,H26B)
2.b Aromatic/amide H refined with riding coordinates:
 C2(H2), C3(H3), C6(H6), C7(H7), C8(H8), C10(H10), C12(H12), C15(H15),
 C16(H16), C19(H19), C22(H22), C23(H23), C24(H24), C25(H25)
2.c Idealised Me refined as rotating group:
 C27(H27A,H27B,H27C)
;
_olex2_submission_special_instructions 'No special instructions were received'

loop_
_space_group_symop_id
_space_group_symop_operation_xyz
1 'x, y, z'
2 '-x+1/2, y+1/2, -z+1/2'
3 '-x, -y, -z'
4 'x-1/2, -y-1/2, z-1/2'

loop_
_atom_site_label
_atom_site_type_symbol
_atom_site_fract_x
_atom_site_fract_y
_atom_site_fract_z
_atom_site_U_iso_or_equiv
_atom_site_adp_type
_atom_site_occupancy
_atom_site_calc_flag
_atom_site_refinement_flags_posn
I1 I -0.05631(5) 1.18358(2) 0.75728(5) 0.0381(2) Uani 1 d .
F1 F 0.4875(6) 0.7811(2) 0.2803(4) 0.0454(12) Uani 1 d .
F2 F 0.5775(4) 0.7744(2) 0.4689(4) 0.0401(10) Uani 1 d .
O1 O 0.4036(5) 0.7014(3) 0.4155(5) 0.0288(10) Uani 1 d .
O2 O 0.3717(5) 0.8243(2) 0.4431(5) 0.0284(10) Uani 1 d .
N1 N 0.1788(6) 0.4191(3) 0.5992(5) 0.0280(12) Uani 1 d .
C1 C 0.0499(7) 1.1014(4) 0.6892(6) 0.0286(13) Uani 1 d .
C2 C 0.1769(7) 1.1118(3) 0.6440(6) 0.0258(13) Uani 1 d .
H2 H 0.2137 1.1563 0.6413 0.031 Uiso 1 calc R
C3 C 0.2466(7) 1.0574(3) 0.6040(6) 0.0272(13) Uani 1 d .
H3 H 0.3333 1.0640 0.5750 0.033 Uiso 1 calc R
C4 C 0.1923(6) 0.9907(3) 0.6048(6) 0.0236(12) Uani 1 d .
C5 C 0.0631(6) 0.9827(3) 0.6511(5) 0.0230(12) Uani 1 d .
C6 C -0.0060(7) 1.0386(4) 0.6934(6) 0.0287(13) Uani 1 d .
H6 H -0.0919 1.0329 0.7252 0.034 Uiso 1 calc R
C7 C 0.0067(7) 0.9152(3) 0.6524(6) 0.0293(14) Uani 1 d .
H7 H -0.0794 0.9089 0.6830 0.035 Uiso 1 calc R
C8 C 0.0739(7) 0.8609(3) 0.6110(7) 0.0299(14) Uani 1 d .
H8 H 0.0346 0.8169 0.6127 0.036 Uiso 1 calc R
C9 C 0.2036(6) 0.8688(3) 0.5646(5) 0.0223(12) Uani 1 d .
C10 C 0.2607(7) 0.9328(3) 0.5629(6) 0.0248(12) Uani 1 d .
H10 H 0.3474 0.9379 0.5330 0.030 Uiso 1 calc R
C11 C 0.2756(6) 0.8101(3) 0.5181(6) 0.0225(12) Uani 1 d .
C12 C 0.2466(7) 0.7440(3) 0.5477(6) 0.0265(13) Uani 1 d .
H12 H 0.1826 0.7353 0.6077 0.032 Uiso 1 calc R
C13 C 0.3088(7) 0.6891(3) 0.4918(6) 0.0230(13) Uani 1 d .
C14 C 0.2742(6) 0.6180(3) 0.5133(6) 0.0245(12) Uani 1 d .
C15 C 0.3522(7) 0.5665(3) 0.4617(6) 0.0274(13) Uani 1 d .
H15 H 0.4230 0.5789 0.4109 0.033 Uiso 1 calc R
C16 C 0.3273(7) 0.4980(3) 0.4839(6) 0.0274(13) Uani 1 d .
H16 H 0.3798 0.4633 0.4487 0.033 Uiso 1 calc R
C17 C 0.2223(6) 0.4817(3) 0.5598(6) 0.0256(13) Uani 1 d .
C18 C 0.1406(6) 0.5331(3) 0.6068(6) 0.0234(12) Uani 1 d .
C19 C 0.1675(6) 0.6008(3) 0.5850(6) 0.0241(12) Uani 1 d .
H19 H 0.1138 0.6355 0.6186 0.029 Uiso 1 calc R
C20 C 0.0699(6) 0.4281(3) 0.6724(6) 0.0235(12) Uani 1 d .
C21 C 0.0407(6) 0.4984(3) 0.6806(6) 0.0246(13) Uani 1 d .
C22 C -0.0624(6) 0.5209(4) 0.7506(6) 0.0274(14) Uani 1 d .
H22 H -0.0825 0.5680 0.7575 0.033 Uiso 1 calc R
C23 C -0.1351(6) 0.4718(4) 0.8103(6) 0.0306(14) Uani 1 d .
H23 H -0.2078 0.4858 0.8575 0.037 Uiso 1 calc R
C24 C -0.1049(7) 0.4023(4) 0.8031(6) 0.0321(15) Uani 1 d .
H24 H -0.1561 0.3701 0.8461 0.039 Uiso 1 calc R
C25 C -0.0009(7) 0.3803(4) 0.7337(6) 0.0300(14) Uani 1 d .
H25 H 0.0208 0.3333 0.7288 0.036 Uiso 1 calc R
C26 C 0.2366(7) 0.3530(3) 0.5727(7) 0.0301(14) Uani 1 d .
H26A H 0.2451 0.3265 0.6486 0.036 Uiso 1 calc R
H26B H 0.3262 0.3598 0.5406 0.036 Uiso 1 calc R
C27 C 0.1553(8) 0.3120(3) 0.4816(8) 0.0351(17) Uani 1 d .
H27A H 0.1476 0.3375 0.4058 0.053 Uiso 1 calc GR
H27B H 0.0671 0.3039 0.5139 0.053 Uiso 1 calc GR
H27C H 0.1987 0.2682 0.4667 0.053 Uiso 1 calc GR
B1 B 0.4606(8) 0.7702(4) 0.4033(8) 0.0308(16) Uani 1 d .

loop_
_atom_site_aniso_label
_atom_site_aniso_U_11
_atom_site_aniso_U_22
_atom_site_aniso_U_33
_atom_site_aniso_U_23
_atom_site_aniso_U_13
_atom_site_aniso_U_12
I1 0.0445(4) 0.0281(3) 0.0415(4) -0.00549(17) 0.0019(2) 0.00371(18)
F1 0.071(3) 0.033(2) 0.033(2) 0.0055(19) 0.020(2) 0.010(2)
F2 0.029(2) 0.034(2) 0.057(3) 0.003(2) -0.0019(19) 0.0044(18)
O1 0.027(2) 0.026(2) 0.034(2) 0.001(2) 0.0068(19) -0.0025(19)
O2 0.025(2) 0.026(2) 0.034(3) 0.0034(19) 0.011(2) 0.0070(18)
N1 0.033(3) 0.018(2) 0.034(3) -0.003(2) 0.007(2) 0.000(2)
C1 0.027(3) 0.027(3) 0.031(3) 0.000(3) 0.001(3) 0.001(3)
C2 0.033(3) 0.022(3) 0.023(3) -0.001(2) 0.003(2) 0.001(3)
C3 0.029(3) 0.026(3) 0.027(3) -0.001(3) -0.001(2) 0.000(3)
C4 0.025(3) 0.020(3) 0.026(3) 0.002(2) 0.002(2) -0.001(2)
C5 0.025(3) 0.021(3) 0.023(3) 0.000(2) -0.001(2) 0.002(2)
C6 0.032(3) 0.030(3) 0.024(3) -0.003(3) 0.005(3) -0.001(3)
C7 0.035(3) 0.025(3) 0.029(3) 0.001(3) 0.010(3) 0.000(3)
C8 0.027(3) 0.025(3) 0.038(4) 0.002(3) 0.001(3) -0.005(3)
C9 0.025(3) 0.024(3) 0.017(3) -0.001(2) 0.001(2) 0.001(2)
C10 0.031(3) 0.021(3) 0.022(3) 0.001(2) 0.003(2) 0.005(2)
C11 0.020(3) 0.024(3) 0.024(3) 0.004(2) 0.001(2) -0.001(2)
C12 0.032(3) 0.023(3) 0.025(3) 0.005(2) 0.005(3) 0.003(3)
C13 0.025(3) 0.027(3) 0.017(3) 0.005(2) 0.003(2) 0.005(2)
C14 0.026(3) 0.022(3) 0.025(3) 0.001(2) -0.003(2) -0.001(2)
C15 0.029(3) 0.027(3) 0.026(3) 0.005(3) -0.002(2) -0.002(3)
C16 0.031(3) 0.025(3) 0.026(3) -0.004(2) 0.006(2) 0.001(3)
C17 0.028(3) 0.025(3) 0.024(3) -0.001(2) 0.002(2) 0.005(2)
C18 0.024(3) 0.022(3) 0.024(3) 0.002(2) -0.002(2) -0.004(2)
C19 0.023(3) 0.025(3) 0.024(3) 0.003(2) -0.002(2) 0.003(2)
C20 0.027(3) 0.020(3) 0.023(3) 0.002(2) 0.002(2) 0.002(2)
C21 0.022(3) 0.022(3) 0.030(3) 0.001(2) 0.003(2) 0.000(2)
C22 0.021(3) 0.034(4) 0.027(3) -0.005(3) 0.003(2) 0.001(2)
C23 0.021(3) 0.035(4) 0.035(3) 0.004(3) 0.002(3) 0.002(3)
C24 0.030(3) 0.037(4) 0.029(3) 0.000(3) 0.001(3) -0.003(3)
C25 0.029(3) 0.028(3) 0.033(3) 0.001(3) 0.001(3) -0.003(3)
C26 0.033(3) 0.018(3) 0.039(4) -0.004(3) -0.003(3) 0.003(3)
C27 0.037(4) 0.023(3) 0.046(4) -0.011(3) 0.000(3) 0.003(3)
B1 0.028(4) 0.028(4) 0.037(4) 0.002(3) 0.003(3) 0.002(3)

loop_
_atom_type_symbol
_atom_type_description
_atom_type_scat_dispersion_real
_atom_type_scat_dispersion_imag
_atom_type_scat_source
C C 0.0033 0.0016 'International Tables Vol C Tables 4.2.6.8 and 6.1.1.4'
H H 0.0000 0.0000 'International Tables Vol C Tables 4.2.6.8 and 6.1.1.4'
B B 0.0013 0.0007 'International Tables Vol C Tables 4.2.6.8 and 6.1.1.4'
N N 0.0061 0.0033 'International Tables Vol C Tables 4.2.6.8 and 6.1.1.4'
O O 0.0106 0.0060 'International Tables Vol C Tables 4.2.6.8 and 6.1.1.4'
F F 0.0171 0.0103 'International Tables Vol C Tables 4.2.6.8 and 6.1.1.4'
I I -0.4742 1.8119 'International Tables Vol C Tables 4.2.6.8 and 6.1.1.4'

loop_
_geom_angle_atom_site_label_1
_geom_angle_atom_site_label_2
_geom_angle_atom_site_label_3
_geom_angle
C13 O1 B1 121.3(6)
C11 O2 B1 120.0(5)
C17 N1 C20 109.4(5)
C17 N1 C26 126.8(6)
C20 N1 C26 123.7(6)
C2 C1 I1 119.9(5)
C6 C1 I1 118.1(5)
C6 C1 C2 122.0(6)
C1 C2 H2 120.4
C3 C2 C1 119.1(6)
C3 C2 H2 120.4
C2 C3 H3 119.4
C2 C3 C4 121.2(6)
C4 C3 H3 119.4
C3 C4 C5 117.7(6)
C10 C4 C3 123.1(6)
C10 C4 C5 119.2(6)
C4 C5 C7 118.2(6)
C6 C5 C4 120.5(6)
C6 C5 C7 121.3(6)
C1 C6 C5 119.5(6)
C1 C6 H6 120.2
C5 C6 H6 120.2
C5 C7 H7 119.3
C8 C7 C5 121.3(6)
C8 C7 H7 119.3
C7 C8 H8 119.7
C7 C8 C9 120.6(6)
C9 C8 H8 119.7
C8 C9 C11 120.6(6)
C10 C9 C8 119.5(6)
C10 C9 C11 119.9(6)
C4 C10 H10 119.4
C9 C10 C4 121.2(6)
C9 C10 H10 119.4
O2 C11 C9 115.6(5)
O2 C11 C12 120.9(6)
C12 C11 C9 123.4(6)
C11 C12 H12 119.2
C11 C12 C13 121.5(6)
C13 C12 H12 119.2
O1 C13 C12 118.9(6)
O1 C13 C14 117.5(6)
C12 C13 C14 123.6(6)
C15 C14 C13 118.8(6)
C19 C14 C13 121.0(6)
C19 C14 C15 120.2(6)
C14 C15 H15 119.4
C16 C15 C14 121.2(6)
C16 C15 H15 119.4
C15 C16 H16 121.1
C15 C16 C17 117.8(6)
C17 C16 H16 121.1
N1 C17 C16 129.9(6)
N1 C17 C18 109.2(6)
C16 C17 C18 120.9(6)
C17 C18 C21 106.6(6)
C19 C18 C17 120.4(6)
C19 C18 C21 132.9(6)
C14 C19 H19 120.3
C18 C19 C14 119.3(6)
C18 C19 H19 120.3
N1 C20 C21 109.2(5)
C25 C20 N1 129.1(6)
C25 C20 C21 121.7(6)
C20 C21 C18 105.6(5)
C22 C21 C18 133.9(6)
C22 C21 C20 120.4(6)
C21 C22 H22 121.3
C21 C22 C23 117.3(7)
C23 C22 H22 121.3
C22 C23 H23 119.0
C22 C23 C24 122.0(7)
C24 C23 H23 119.0
C23 C24 H24 119.8
C25 C24 C23 120.3(7)
C25 C24 H24 119.8
C20 C25 C24 118.2(7)
C20 C25 H25 120.9
C24 C25 H25 120.9
N1 C26 H26A 109.0
N1 C26 H26B 109.0
N1 C26 C27 112.8(6)
H26A C26 H26B 107.8
C27 C26 H26A 109.0
C27 C26 H26B 109.0
C26 C27 H27A 109.5
C26 C27 H27B 109.5
C26 C27 H27C 109.5
H27A C27 H27B 109.5
H27A C27 H27C 109.5
H27B C27 H27C 109.5
F1 B1 O1 107.9(6)
F1 B1 O2 108.0(6)
F2 B1 F1 108.8(6)
F2 B1 O1 109.9(6)
F2 B1 O2 109.1(6)
O2 B1 O1 113.0(6)

loop_
_geom_bond_atom_site_label_1
_geom_bond_atom_site_label_2
_geom_bond_distance
I1 C1 2.085(7)
F1 B1 1.409(9)
F2 B1 1.385(9)
O1 C13 1.311(8)
O1 B1 1.475(9)
O2 C11 1.319(8)
O2 B1 1.463(9)
N1 C17 1.377(9)
N1 C20 1.391(8)
N1 C26 1.455(8)
C1 C2 1.404(9)
C1 C6 1.358(10)
C2 H2 0.9500
C2 C3 1.358(9)
C3 H3 0.9500
C3 C4 1.418(9)
C4 C5 1.422(9)
C4 C10 1.414(9)
C5 C6 1.386(9)
C5 C7 1.442(9)
C6 H6 0.9500
C7 H7 0.9500
C7 C8 1.349(10)
C8 H8 0.9500
C8 C9 1.427(9)
C9 C10 1.382(9)
C9 C11 1.462(9)
C10 H10 0.9500
C11 C12 1.369(9)
C12 H12 0.9500
C12 C13 1.397(9)
C13 C14 1.459(9)
C14 C15 1.408(10)
C14 C19 1.392(9)
C15 H15 0.9500
C15 C16 1.389(9)
C16 H16 0.9500
C16 C17 1.403(9)
C17 C18 1.410(9)
C18 C19 1.377(9)
C18 C21 1.476(9)
C19 H19 0.9500
C20 C21 1.414(9)
C20 C25 1.366(9)
C21 C22 1.382(9)
C22 H22 0.9500
C22 C23 1.385(10)
C23 H23 0.9500
C23 C24 1.399(11)
C24 H24 0.9500
C24 C25 1.383(10)
C25 H25 0.9500
C26 H26A 0.9900
C26 H26B 0.9900
C26 C27 1.523(10)
C27 H27A 0.9800
C27 H27B 0.9800
C27 H27C 0.9800

loop_
_geom_torsion_atom_site_label_1
_geom_torsion_atom_site_label_2
_geom_torsion_atom_site_label_3
_geom_torsion_atom_site_label_4
_geom_torsion
I1 C1 C2 C3 177.6(5)
I1 C1 C6 C5 -178.7(5)
O1 C13 C14 C15 6.6(9)
O1 C13 C14 C19 -174.6(6)
O2 C11 C12 C13 -6.0(10)
N1 C17 C18 C19 176.9(6)
N1 C17 C18 C21 0.2(7)
N1 C20 C21 C18 -0.2(7)
N1 C20 C21 C22 -178.7(6)
N1 C20 C25 C24 178.8(7)
C1 C2 C3 C4 1.4(10)
C2 C1 C6 C5 -0.6(10)
C2 C3 C4 C5 -1.1(10)
C2 C3 C4 C10 179.3(6)
C3 C4 C5 C6 0.1(9)
C3 C4 C5 C7 180.0(6)
C3 C4 C10 C9 -179.5(6)
C4 C5 C6 C1 0.8(10)
C4 C5 C7 C8 -0.1(10)
C5 C4 C10 C9 0.9(9)
C5 C7 C8 C9 0.1(11)
C6 C1 C2 C3 -0.5(10)
C6 C5 C7 C8 179.9(7)
C7 C5 C6 C1 -179.2(6)
C7 C8 C9 C10 0.4(10)
C7 C8 C9 C11 -179.1(6)
C8 C9 C10 C4 -0.8(9)
C8 C9 C11 O2 158.5(6)
C8 C9 C11 C12 -20.8(10)
C9 C11 C12 C13 173.3(6)
C10 C4 C5 C6 179.7(6)
C10 C4 C5 C7 -0.4(9)
C10 C9 C11 O2 -20.9(9)
C10 C9 C11 C12 159.8(6)
C11 O2 B1 F1 141.1(6)
C11 O2 B1 F2 -100.9(7)
C11 O2 B1 O1 21.7(9)
C11 C9 C10 C4 178.6(6)
C11 C12 C13 O1 4.9(10)
C11 C12 C13 C14 -175.0(6)
C12 C13 C14 C15 -173.5(6)
C12 C13 C14 C19 5.3(10)
C13 O1 B1 F1 -142.4(6)
C13 O1 B1 F2 99.1(7)
C13 O1 B1 O2 -23.0(9)
C13 C14 C15 C16 177.0(6)
C13 C14 C19 C18 -177.7(6)
C14 C15 C16 C17 -0.3(10)
C15 C14 C19 C18 1.2(9)
C15 C16 C17 N1 -177.9(7)
C15 C16 C17 C18 3.2(10)
C16 C17 C18 C19 -4.0(9)
C16 C17 C18 C21 179.3(6)
C17 N1 C20 C21 0.3(7)
C17 N1 C20 C25 -177.4(7)
C17 N1 C26 C27 -105.7(8)
C17 C18 C19 C14 1.7(9)
C17 C18 C21 C20 0.0(7)
C17 C18 C21 C22 178.2(7)
C18 C21 C22 C23 -178.6(7)
C19 C14 C15 C16 -1.9(10)
C19 C18 C21 C20 -176.1(7)
C19 C18 C21 C22 2.1(13)
C20 N1 C17 C16 -179.3(7)
C20 N1 C17 C18 -0.3(7)
C20 N1 C26 C27 75.6(9)
C20 C21 C22 C23 -0.6(9)
C21 C18 C19 C14 177.4(6)
C21 C20 C25 C24 1.3(10)
C21 C22 C23 C24 1.4(10)
C22 C23 C24 C25 -0.9(11)
C23 C24 C25 C20 -0.5(10)
C25 C20 C21 C18 177.7(6)
C25 C20 C21 C22 -0.7(10)
C26 N1 C17 C16 1.8(12)
C26 N1 C17 C18 -179.1(6)
C26 N1 C20 C21 179.2(6)
C26 N1 C20 C25 1.5(11)
B1 O1 C13 C12 10.5(9)
B1 O1 C13 C14 -169.6(6)
B1 O2 C11 C9 172.2(6)
B1 O2 C11 C12 -8.4(10)
